data_7152867
loop_
_publ_author_name
'Yeh, Ming-Chang P'
'Liang, Chia-Jung'
'Liu, Cheng-Yuan'
'Shih, Ya-Fon'
'Lee, I-Chen'
'Liu, Hsiang-Fang'
'Wang, Jeng-Long'

_publ_section_title
;
 Diastereoselective synthesis of vicinal cis-dihydroxyheterospirocycles by
 one-pot epoxidation/spirocyclization of C(3)-functionalized
 cyclohex-2-en-1-ols.
;
_journal_issue 20
_journal_name_full 'Organic &amp; biomolecular chemistry'
_journal_page_first 3393
_journal_page_last 3399
_journal_paper_doi 10.1039/c3ob27352k
_journal_volume 11
_journal_year 2013
_chemical_formula_moiety 'C25 H42 Cl2 O8'
_chemical_formula_sum 'C25 H42 Cl2 O8'
_chemical_formula_weight 541.49
_chemical_name_systematic
;
?
;
_space_group_IT_number 14
_symmetry_cell_setting monoclinic
_symmetry_space_group_name_Hall '-P 2ybc'
_symmetry_space_group_name_H-M 'P 1 21/c 1'
_atom_sites_solution_hydrogens geom
_atom_sites_solution_primary direct
_atom_sites_solution_secondary difmap
_audit_creation_method SHELXL-97
_cell_angle_alpha 90.00
_cell_angle_beta 108.743(2)
_cell_angle_gamma 90.00
_cell_formula_units_Z 4
_cell_length_a 9.0166(5)
_cell_length_b 29.3472(17)
_cell_length_c 10.9981(6)
_cell_measurement_reflns_used 0
_cell_measurement_temperature 200(2)
_cell_measurement_theta_max 0
_cell_measurement_theta_min 0
_cell_volume 2755.9(3)
_computing_molecular_graphics 'Ortep-3 for Windows (Farrugia, 1997)'
_computing_publication_material 'WinGX publication routines (Farrugia, 1999)'
_computing_structure_refinement 'SHELXL-97 (Sheldrick, 1997)'
_computing_structure_solution 'SHELXS-86 (Sheldrick, 1986)'
_diffrn_ambient_temperature 200(2)
_diffrn_measured_fraction_theta_full 0.996
_diffrn_measured_fraction_theta_max 0.996
_diffrn_radiation_monochromator graphite
_diffrn_radiation_source 'fine-focus sealed tube'
_diffrn_radiation_type MoK\a
_diffrn_radiation_wavelength 0.71073
_diffrn_reflns_av_R_equivalents 0.0408
_diffrn_reflns_av_sigmaI/netI 0.0443
_diffrn_reflns_limit_h_max 8
_diffrn_reflns_limit_h_min -10
_diffrn_reflns_limit_k_max 30
_diffrn_reflns_limit_k_min -34
_diffrn_reflns_limit_l_max 13
_diffrn_reflns_limit_l_min -8
_diffrn_reflns_number 16410
_diffrn_reflns_theta_full 24.96
_diffrn_reflns_theta_max 24.96
_diffrn_reflns_theta_min 2.07
_exptl_absorpt_coefficient_mu 0.280
_exptl_absorpt_correction_T_max 0.9725
_exptl_absorpt_correction_T_min 0.8726
_exptl_absorpt_correction_type multi-scan
_exptl_crystal_colour colorless
_exptl_crystal_density_diffrn 1.305
_exptl_crystal_density_method 'not measured'
_exptl_crystal_description prism
_exptl_crystal_F_000 1160
_exptl_crystal_size_max 0.50
_exptl_crystal_size_mid 0.32
_exptl_crystal_size_min 0.10
_refine_diff_density_max 1.026
_refine_diff_density_min -0.832
_refine_diff_density_rms 0.057
_refine_ls_extinction_method none
_refine_ls_goodness_of_fit_ref 1.032
_refine_ls_hydrogen_treatment fixed
_refine_ls_matrix_type full
_refine_ls_number_parameters 316
_refine_ls_number_reflns 4811
_refine_ls_number_restraints 0
_refine_ls_restrained_S_all 1.032
_refine_ls_R_factor_all 0.0862
_refine_ls_R_factor_gt 0.0567
_refine_ls_shift/su_max 0.000
_refine_ls_shift/su_mean 0.000
_refine_ls_structure_factor_coef Fsqd
_refine_ls_weighting_details 'calc w=1/[\s^2^(Fo^2^)+(0.0638P)^2^+3.0338P] where P=(Fo^2^+2Fc^2^)/3'
_refine_ls_weighting_scheme calc
_refine_ls_wR_factor_gt 0.1360
_refine_ls_wR_factor_ref 0.1537
_reflns_number_gt 3371
_reflns_number_total 4811
_reflns_threshold_expression >2sigma(I)
_cod_data_source_file c3ob27352k.txt
_cod_data_source_block a11319
_cod_original_sg_symbol_H-M 'P 21/c'
_cod_database_code 7152867

loop_
_symmetry_equiv_pos_as_xyz
'x, y, z'
'-x, y+1/2, -z+1/2'
'-x, -y, -z'
'x, -y-1/2, z-1/2'

loop_
_atom_site_label
_atom_site_type_symbol
_atom_site_fract_x
_atom_site_fract_y
_atom_site_fract_z
_atom_site_U_iso_or_equiv
_atom_site_adp_type
_atom_site_occupancy
_atom_site_symmetry_multiplicity
_atom_site_calc_flag
_atom_site_refinement_flags
C1 C 0.8713(3) 0.53564(10) 0.5521(3) 0.0261(7) Uani 1 1 d .
C2 C 1.0016(4) 0.56047(11) 0.6495(3) 0.0387(8) Uani 1 1 d .
H2A H 0.9826 0.5936 0.6369 0.046 Uiso 1 1 calc R
H2B H 1.1009 0.5536 0.6329 0.046 Uiso 1 1 calc R
C3 C 1.0220(4) 0.54907(10) 0.7884(3) 0.0324(7) Uani 1 1 d .
H3A H 0.9407 0.5647 0.8158 0.039 Uiso 1 1 calc R
H3B H 1.1260 0.5594 0.8443 0.039 Uiso 1 1 calc R
C4 C 1.0075(3) 0.49776(10) 0.8000(3) 0.0273(7) Uani 1 1 d .
H4A H 1.0905 0.4826 0.7738 0.033 Uiso 1 1 calc R
H4B H 1.0238 0.4898 0.8909 0.033 Uiso 1 1 calc R
C5 C 0.8488(3) 0.48011(9) 0.7177(3) 0.0225(6) Uani 1 1 d .
C6 C 0.7142(3) 0.49523(9) 0.7667(3) 0.0207(6) Uani 1 1 d .
H6 H 0.7028 0.5291 0.7593 0.025 Uiso 1 1 calc R
C7 C 0.5600(3) 0.47302(9) 0.6896(3) 0.0211(6) Uani 1 1 d .
H7 H 0.5317 0.4830 0.5980 0.025 Uiso 1 1 calc R
C8 C 0.5722(3) 0.42150(9) 0.6958(3) 0.0244(6) Uani 1 1 d .
H8A H 0.4695 0.4083 0.6465 0.029 Uiso 1 1 calc R
H8B H 0.5969 0.4117 0.7862 0.029 Uiso 1 1 calc R
C9 C 0.6979(3) 0.40275(9) 0.6423(3) 0.0255(7) Uani 1 1 d .
C10 C 0.7248(4) 0.35207(10) 0.6793(3) 0.0349(8) Uani 1 1 d .
H10A H 0.7582 0.3491 0.7730 0.052 Uiso 1 1 calc R
H10B H 0.8063 0.3398 0.6472 0.052 Uiso 1 1 calc R
H10C H 0.6272 0.3351 0.6413 0.052 Uiso 1 1 calc R
C11 C 0.6456(4) 0.40609(10) 0.4955(3) 0.0326(7) Uani 1 1 d .
H11A H 0.5471 0.3894 0.4588 0.049 Uiso 1 1 calc R
H11B H 0.7262 0.3928 0.4641 0.049 Uiso 1 1 calc R
H11C H 0.6300 0.4382 0.4697 0.049 Uiso 1 1 calc R
C12 C 0.8528(3) 0.42811(9) 0.7065(3) 0.0257(7) Uani 1 1 d .
H12A H 0.8989 0.4156 0.7943 0.031 Uiso 1 1 calc R
H12B H 0.9254 0.4205 0.6585 0.031 Uiso 1 1 calc R
C13 C 0.5651(4) 0.28779(10) -0.1013(3) 0.0309(7) Uani 1 1 d .
C14 C 0.7015(4) 0.26432(11) -0.0069(3) 0.0397(8) Uani 1 1 d .
H14A H 0.7974 0.2724 -0.0274 0.048 Uiso 1 1 calc R
H14B H 0.6863 0.2310 -0.0187 0.048 Uiso 1 1 calc R
C15 C 0.7282(4) 0.27549(11) 0.1340(3) 0.0382(8) Uani 1 1 d .
H15A H 0.6523 0.2585 0.1647 0.046 Uiso 1 1 calc R
H15B H 0.8351 0.2661 0.1863 0.046 Uiso 1 1 calc R
C16 C 0.7083(4) 0.32648(10) 0.1496(3) 0.0323(7) Uani 1 1 d .
H16A H 0.7922 0.3431 0.1282 0.039 Uiso 1 1 calc R
H16B H 0.7191 0.3331 0.2403 0.039 Uiso 1 1 calc R
C17 C 0.5493(3) 0.34340(9) 0.0635(3) 0.0231(6) Uani 1 1 d .
C18 C 0.5460(3) 0.39553(9) 0.0538(3) 0.0228(6) Uani 1 1 d .
H18 H 0.6270 0.4056 0.0151 0.027 Uiso 1 1 calc R
C19 C 0.3864(3) 0.41288(9) -0.0293(3) 0.0218(6) Uani 1 1 d .
H19 H 0.3644 0.4017 -0.1192 0.026 Uiso 1 1 calc R
C20 C 0.2579(3) 0.39678(9) 0.0217(3) 0.0256(7) Uani 1 1 d .
H20A H 0.1561 0.4086 -0.0345 0.031 Uiso 1 1 calc R
H20B H 0.2766 0.4096 0.1086 0.031 Uiso 1 1 calc R
C21 C 0.2482(3) 0.34455(10) 0.0289(3) 0.0284(7) Uani 1 1 d .
C22 C 0.1353(4) 0.33221(12) 0.1027(4) 0.0458(9) Uani 1 1 d .
H22A H 0.0305 0.3438 0.0561 0.069 Uiso 1 1 calc R
H22B H 0.1723 0.3459 0.1885 0.069 Uiso 1 1 calc R
H22C H 0.1311 0.2990 0.1107 0.069 Uiso 1 1 calc R
C23 C 0.1814(4) 0.32389(11) -0.1068(3) 0.0392(8) Uani 1 1 d .
H23A H 0.2514 0.3310 -0.1564 0.059 Uiso 1 1 calc R
H23B H 0.0775 0.3368 -0.1501 0.059 Uiso 1 1 calc R
H23C H 0.1729 0.2908 -0.1001 0.059 Uiso 1 1 calc R
C24 C 0.4123(3) 0.32564(10) 0.1044(3) 0.0261(7) Uani 1 1 d .
H24A H 0.4341 0.3329 0.1964 0.031 Uiso 1 1 calc R
H24B H 0.4091 0.2920 0.0960 0.031 Uiso 1 1 calc R
C25 C 0.2277(5) 0.32300(15) 0.5609(4) 0.0607(11) Uani 1 1 d .
H25A H 0.2793 0.3075 0.6437 0.073 Uiso 1 1 calc R
H25B H 0.2389 0.3563 0.5755 0.073 Uiso 1 1 calc R
Cl1 Cl 0.32100(14) 0.30693(5) 0.44914(11) 0.0775(4) Uani 1 1 d .
Cl2 Cl 0.02934(14) 0.30879(5) 0.50662(16) 0.0881(5) Uani 1 1 d .
O1 O 0.8068(2) 0.49847(6) 0.58449(18) 0.0252(5) Uani 1 1 d .
O2 O 0.8229(2) 0.54727(7) 0.4395(2) 0.0359(5) Uani 1 1 d .
O3 O 0.7562(2) 0.48254(7) 0.89819(18) 0.0278(5) Uani 1 1 d .
H3' H 0.8416 0.4949 0.9393 0.042 Uiso 1 1 calc R
O4 O 0.4417(2) 0.48933(6) 0.74299(18) 0.0242(5) Uani 1 1 d .
H4' H 0.3544 0.4780 0.7018 0.036 Uiso 1 1 calc R
O5 O 0.5235(2) 0.32943(6) -0.07101(19) 0.0282(5) Uani 1 1 d .
O6 O 0.4969(3) 0.27329(7) -0.2073(2) 0.0427(6) Uani 1 1 d .
O7 O 0.5871(2) 0.41237(7) 0.18190(18) 0.0308(5) Uani 1 1 d .
H7' H 0.5145 0.4289 0.1893 0.046 Uiso 1 1 calc R
O8 O 0.3903(2) 0.46207(6) -0.02839(18) 0.0268(5) Uani 1 1 d .
H8' H 0.3079 0.4722 -0.0183 0.040 Uiso 1 1 calc R

loop_
_atom_site_aniso_label
_atom_site_aniso_U_11
_atom_site_aniso_U_22
_atom_site_aniso_U_33
_atom_site_aniso_U_23
_atom_site_aniso_U_13
_atom_site_aniso_U_12
C1 0.0229(16) 0.0308(16) 0.0267(18) -0.0002(13) 0.0107(13) -0.0019(13)
C2 0.0360(19) 0.0384(18) 0.036(2) 0.0019(15) 0.0037(16) -0.0150(15)
C3 0.0247(16) 0.0386(18) 0.0311(18) -0.0081(14) 0.0051(14) -0.0096(14)
C4 0.0241(16) 0.0350(16) 0.0201(16) -0.0011(13) 0.0036(13) -0.0006(13)
C5 0.0220(15) 0.0275(15) 0.0162(15) 0.0018(12) 0.0039(12) -0.0004(12)
C6 0.0240(15) 0.0205(14) 0.0160(15) -0.0001(11) 0.0041(12) 0.0003(12)
C7 0.0216(15) 0.0270(15) 0.0157(14) 0.0000(11) 0.0076(12) 0.0009(12)
C8 0.0252(16) 0.0270(15) 0.0222(16) 0.0008(12) 0.0090(13) -0.0020(12)
C9 0.0281(16) 0.0224(14) 0.0270(17) -0.0008(12) 0.0102(13) -0.0016(12)
C10 0.0390(19) 0.0237(15) 0.045(2) -0.0012(14) 0.0169(16) -0.0006(14)
C11 0.0400(19) 0.0329(17) 0.0270(17) -0.0084(13) 0.0136(15) -0.0092(14)
C12 0.0246(16) 0.0269(15) 0.0265(16) -0.0001(12) 0.0094(13) 0.0031(12)
C13 0.0369(18) 0.0246(15) 0.039(2) -0.0011(14) 0.0225(16) -0.0001(14)
C14 0.040(2) 0.0304(17) 0.055(2) 0.0032(16) 0.0235(18) 0.0083(15)
C15 0.0338(19) 0.0342(17) 0.046(2) 0.0118(15) 0.0125(16) 0.0100(15)
C16 0.0271(17) 0.0350(17) 0.0320(18) 0.0036(14) 0.0057(14) 0.0055(14)
C17 0.0239(15) 0.0263(15) 0.0205(15) 0.0005(12) 0.0087(13) 0.0009(12)
C18 0.0233(15) 0.0249(15) 0.0214(15) -0.0004(12) 0.0088(13) -0.0019(12)
C19 0.0272(16) 0.0196(14) 0.0195(15) -0.0002(11) 0.0090(13) 0.0001(12)
C20 0.0226(15) 0.0263(15) 0.0294(17) 0.0012(12) 0.0102(13) 0.0017(12)
C21 0.0251(16) 0.0264(15) 0.0360(18) 0.0030(13) 0.0131(14) -0.0003(13)
C22 0.037(2) 0.041(2) 0.068(3) 0.0108(18) 0.0289(19) -0.0035(16)
C23 0.0305(18) 0.0320(17) 0.048(2) -0.0075(15) 0.0031(16) -0.0017(14)
C24 0.0284(17) 0.0235(14) 0.0280(17) 0.0050(12) 0.0110(14) 0.0012(12)
C25 0.050(3) 0.073(3) 0.052(3) -0.003(2) 0.007(2) -0.005(2)
Cl1 0.0648(7) 0.1172(10) 0.0533(7) -0.0016(7) 0.0228(6) -0.0277(7)
Cl2 0.0485(7) 0.0852(9) 0.1325(13) -0.0148(8) 0.0319(7) -0.0088(6)
O1 0.0254(11) 0.0305(11) 0.0185(11) 0.0012(8) 0.0052(9) -0.0069(9)
O2 0.0321(12) 0.0466(13) 0.0267(13) 0.0078(10) 0.0060(10) -0.0091(10)
O3 0.0240(11) 0.0407(12) 0.0146(10) -0.0024(9) 0.0005(9) -0.0002(9)
O4 0.0201(10) 0.0299(10) 0.0234(11) -0.0019(8) 0.0084(9) 0.0000(8)
O5 0.0352(12) 0.0255(10) 0.0250(12) -0.0004(9) 0.0115(10) 0.0058(9)
O6 0.0547(16) 0.0367(13) 0.0398(15) -0.0115(11) 0.0193(13) 0.0031(11)
O7 0.0335(12) 0.0338(11) 0.0213(11) -0.0039(9) 0.0036(9) 0.0027(9)
O8 0.0330(12) 0.0200(10) 0.0311(12) 0.0013(9) 0.0154(10) 0.0041(9)

loop_
_atom_type_symbol
_atom_type_description
_atom_type_scat_dispersion_real
_atom_type_scat_dispersion_imag
_atom_type_scat_source
C C 0.0033 0.0016 'International Tables Vol C Tables 4.2.6.8 and 6.1.1.4'
H H 0.0000 0.0000 'International Tables Vol C Tables 4.2.6.8 and 6.1.1.4'
O O 0.0106 0.0060 'International Tables Vol C Tables 4.2.6.8 and 6.1.1.4'
Cl Cl 0.1484 0.1585 'International Tables Vol C Tables 4.2.6.8 and 6.1.1.4'

loop_
_geom_angle_atom_site_label_1
_geom_angle_atom_site_label_2
_geom_angle_atom_site_label_3
_geom_angle
O2 C1 O1 117.0(3)
O2 C1 C2 122.0(3)
O1 C1 C2 121.0(3)
C1 C2 C3 115.2(3)
C1 C2 H2A 108.5
C3 C2 H2A 108.5
C1 C2 H2B 108.5
C3 C2 H2B 108.5
H2A C2 H2B 107.5
C2 C3 C4 108.5(3)
C2 C3 H3A 110.0
C4 C3 H3A 110.0
C2 C3 H3B 110.0
C4 C3 H3B 110.0
H3A C3 H3B 108.4
C5 C4 C3 112.2(2)
C5 C4 H4A 109.2
C3 C4 H4A 109.2
C5 C4 H4B 109.2
C3 C4 H4B 109.2
H4A C4 H4B 107.9
O1 C5 C4 110.9(2)
O1 C5 C12 106.6(2)
C4 C5 C12 110.2(2)
O1 C5 C6 105.0(2)
C4 C5 C6 113.0(2)
C12 C5 C6 110.8(2)
O3 C6 C7 110.5(2)
O3 C6 C5 107.3(2)
C7 C6 C5 111.3(2)
O3 C6 H6 109.2
C7 C6 H6 109.2
C5 C6 H6 109.2
O4 C7 C8 111.3(2)
O4 C7 C6 107.0(2)
C8 C7 C6 111.2(2)
O4 C7 H7 109.1
C8 C7 H7 109.1
C6 C7 H7 109.1
C7 C8 C9 113.1(2)
C7 C8 H8A 109.0
C9 C8 H8A 109.0
C7 C8 H8B 109.0
C9 C8 H8B 109.0
H8A C8 H8B 107.8
C11 C9 C8 111.4(2)
C11 C9 C12 112.3(2)
C8 C9 C12 108.8(2)
C11 C9 C10 108.0(2)
C8 C9 C10 108.5(2)
C12 C9 C10 107.6(2)
C9 C10 H10A 109.5
C9 C10 H10B 109.5
H10A C10 H10B 109.5
C9 C10 H10C 109.5
H10A C10 H10C 109.5
H10B C10 H10C 109.5
C9 C11 H11A 109.5
C9 C11 H11B 109.5
H11A C11 H11B 109.5
C9 C11 H11C 109.5
H11A C11 H11C 109.5
H11B C11 H11C 109.5
C5 C12 C9 118.5(2)
C5 C12 H12A 107.7
C9 C12 H12A 107.7
C5 C12 H12B 107.7
C9 C12 H12B 107.7
H12A C12 H12B 107.1
O6 C13 O5 117.5(3)
O6 C13 C14 123.8(3)
O5 C13 C14 118.4(3)
C13 C14 C15 115.6(3)
C13 C14 H14A 108.4
C15 C14 H14A 108.4
C13 C14 H14B 108.4
C15 C14 H14B 108.4
H14A C14 H14B 107.4
C16 C15 C14 109.9(3)
C16 C15 H15A 109.7
C14 C15 H15A 109.7
C16 C15 H15B 109.7
C14 C15 H15B 109.7
H15A C15 H15B 108.2
C15 C16 C17 111.8(3)
C15 C16 H16A 109.3
C17 C16 H16A 109.3
C15 C16 H16B 109.3
C17 C16 H16B 109.3
H16A C16 H16B 107.9
O5 C17 C16 110.2(2)
O5 C17 C18 102.3(2)
C16 C17 C18 111.2(2)
O5 C17 C24 108.4(2)
C16 C17 C24 113.1(2)
C18 C17 C24 111.1(2)
O7 C18 C19 111.9(2)
O7 C18 C17 106.5(2)
C19 C18 C17 111.6(2)
O7 C18 H18 108.9
C19 C18 H18 108.9
C17 C18 H18 108.9
O8 C19 C20 109.2(2)
O8 C19 C18 108.3(2)
C20 C19 C18 111.2(2)
O8 C19 H19 109.4
C20 C19 H19 109.4
C18 C19 H19 109.4
C19 C20 C21 113.1(2)
C19 C20 H20A 109.0
C21 C20 H20A 109.0
C19 C20 H20B 109.0
C21 C20 H20B 109.0
H20A C20 H20B 107.8
C22 C21 C20 108.7(2)
C22 C21 C23 107.4(3)
C20 C21 C23 110.7(3)
C22 C21 C24 108.3(3)
C20 C21 C24 108.9(2)
C23 C21 C24 112.7(2)
C21 C22 H22A 109.5
C21 C22 H22B 109.5
H22A C22 H22B 109.5
C21 C22 H22C 109.5
H22A C22 H22C 109.5
H22B C22 H22C 109.5
C21 C23 H23A 109.5
C21 C23 H23B 109.5
H23A C23 H23B 109.5
C21 C23 H23C 109.5
H23A C23 H23C 109.5
H23B C23 H23C 109.5
C17 C24 C21 116.2(2)
C17 C24 H24A 108.2
C21 C24 H24A 108.2
C17 C24 H24B 108.2
C21 C24 H24B 108.2
H24A C24 H24B 107.4
Cl2 C25 Cl1 111.4(2)
Cl2 C25 H25A 109.4
Cl1 C25 H25A 109.4
Cl2 C25 H25B 109.4
Cl1 C25 H25B 109.4
H25A C25 H25B 108.0
C1 O1 C5 124.1(2)
C6 O3 H3' 109.5
C7 O4 H4' 109.5
C13 O5 C17 122.0(2)
C18 O7 H7' 109.5
C19 O8 H8' 109.5

loop_
_geom_bond_atom_site_label_1
_geom_bond_atom_site_label_2
_geom_bond_distance
C1 O2 1.223(3)
C1 O1 1.337(3)
C1 C2 1.500(4)
C2 C3 1.517(4)
C2 H2A 0.9900
C2 H2B 0.9900
C3 C4 1.520(4)
C3 H3A 0.9900
C3 H3B 0.9900
C4 C5 1.517(4)
C4 H4A 0.9900
C4 H4B 0.9900
C5 O1 1.491(3)
C5 C12 1.532(4)
C5 C6 1.543(4)
C6 O3 1.422(3)
C6 C7 1.522(4)
C6 H6 1.0000
C7 O4 1.454(3)
C7 C8 1.516(4)
C7 H7 1.0000
C8 C9 1.536(4)
C8 H8A 0.9900
C8 H8B 0.9900
C9 C11 1.533(4)
C9 C12 1.540(4)
C9 C10 1.541(4)
C10 H10A 0.9800
C10 H10B 0.9800
C10 H10C 0.9800
C11 H11A 0.9800
C11 H11B 0.9800
C11 H11C 0.9800
C12 H12A 0.9900
C12 H12B 0.9900
C13 O6 1.207(4)
C13 O5 1.351(3)
C13 C14 1.498(5)
C14 C15 1.525(5)
C14 H14A 0.9900
C14 H14B 0.9900
C15 C16 1.523(4)
C15 H15A 0.9900
C15 H15B 0.9900
C16 C17 1.525(4)
C16 H16A 0.9900
C16 H16B 0.9900
C17 O5 1.480(3)
C17 C18 1.533(4)
C17 C24 1.535(4)
C18 O7 1.425(3)
C18 C19 1.523(4)
C18 H18 1.0000
C19 O8 1.444(3)
C19 C20 1.516(4)
C19 H19 1.0000
C20 C21 1.539(4)
C20 H20A 0.9900
C20 H20B 0.9900
C21 C22 1.535(4)
C21 C23 1.543(4)
C21 C24 1.548(4)
C22 H22A 0.9800
C22 H22B 0.9800
C22 H22C 0.9800
C23 H23A 0.9800
C23 H23B 0.9800
C23 H23C 0.9800
C24 H24A 0.9900
C24 H24B 0.9900
C25 Cl2 1.745(4)
C25 Cl1 1.762(4)
C25 H25A 0.9900
C25 H25B 0.9900
O3 H3' 0.8400
O4 H4' 0.8400
O7 H7' 0.8400
O8 H8' 0.8400
